data_1571444
loop_
_publ_author_name
'Maniappan, Sonia'
'Dutta, Camelia'
'Cheran, Arunima'
'Sol&#xed;s, Diego M'
'Kumar, Jatish'

_publ_section_title
;
 Engineering copper plasmonic chirality <i>via</i> ligand-induced
 dissolution for enantioselective recognition of amino acids.
;
_journal_issue 19
_journal_name_full 'Chemical science'
_journal_page_first 7121
_journal_page_last 7129
_journal_paper_doi 10.1039/d4sc00477a
_journal_volume 15
_journal_year 2024
_chemical_formula_moiety 'C2.571 H3.286 Cu0.143 N0.857 O0.571, 0.286[H2O]'
_chemical_formula_sum 'C2.57 H3.86 Cu0.14 N0.86 O0.86'
_chemical_formula_weight 69.63
_space_group_crystal_system trigonal
_space_group_IT_number 152
_space_group_name_Hall 'P 31 2"'
_space_group_name_H-M_alt 'P 31 2 1'
_atom_sites_solution_hydrogens geom
_audit_creation_date 2023-11-14
_audit_creation_method
;
Olex2 1.5
(compiled 2023.08.24 svn.re1ec1418 for OlexSys, GUI svn.r6817)
;
_audit_update_record
;
2023-11-15 deposited with the CCDC.	2024-03-25 downloaded from the CCDC.
;
_cell_angle_alpha 90
_cell_angle_beta 90
_cell_angle_gamma 120
_cell_formula_units_Z 42
_cell_length_a 10.8811(12)
_cell_length_b 10.8811(12)
_cell_length_c 31.653(5)
_cell_measurement_reflns_used 9441
_cell_measurement_temperature 100.00
_cell_measurement_theta_max 26.381
_cell_measurement_theta_min 2.160
_cell_volume 3245.6(7)
_computing_cell_refinement 'SAINT V8.40B (?, 2016)'
_computing_data_reduction 'SAINT V8.40B (?, 2016)'
_computing_molecular_graphics 'Olex2 1.5 (Dolomanov et al., 2009)'
_computing_publication_material 'Olex2 1.5 (Dolomanov et al., 2009)'
_computing_structure_refinement 'XL  (Sheldrick, 2008)'
_computing_structure_solution 'olex2.solve 1.5 (Bourhis et al., 2015)'
_diffrn_ambient_temperature 100.00
_diffrn_measured_fraction_theta_full 0.999
_diffrn_measured_fraction_theta_max 0.998
_diffrn_measurement_device_type 'BRUKER APEX II CC'
_diffrn_radiation_type MoK\a
_diffrn_radiation_wavelength 0.71073
_diffrn_reflns_av_R_equivalents 0.0755
_diffrn_reflns_av_unetI/netI 0.0332
_diffrn_reflns_Laue_measured_fraction_full 0.999
_diffrn_reflns_Laue_measured_fraction_max 0.998
_diffrn_reflns_limit_h_max 15
_diffrn_reflns_limit_h_min -14
_diffrn_reflns_limit_k_max 15
_diffrn_reflns_limit_k_min -14
_diffrn_reflns_limit_l_max 43
_diffrn_reflns_limit_l_min -43
_diffrn_reflns_number 109156
_diffrn_reflns_point_group_measured_fraction_full 0.999
_diffrn_reflns_point_group_measured_fraction_max 0.997
_diffrn_reflns_theta_full 25.242
_diffrn_reflns_theta_max 29.624
_diffrn_reflns_theta_min 2.161
_exptl_absorpt_coefficient_mu 1.058
_exptl_absorpt_correction_T_max 0.7459
_exptl_absorpt_correction_T_min 0.6429
_exptl_absorpt_correction_type multi-scan
_exptl_absorpt_process_details
;
SADABS-2016/2 (Bruker,2016/2) was used for absorption correction.
wR2(int) was 0.1461 before and 0.0776 after correction.
The Ratio of minimum to maximum transmission is 0.8619.
The \l/2 correction factor is Not present.
;
_exptl_crystal_colour 'clear dark blue'
_exptl_crystal_colour_lustre clear
_exptl_crystal_colour_modifier dark
_exptl_crystal_colour_primary blue
_exptl_crystal_density_diffrn 1.496
_exptl_crystal_description plate
_exptl_crystal_F_000 1525
_exptl_crystal_size_max 0.3
_exptl_crystal_size_mid 0.2
_exptl_crystal_size_min 0.2
_refine_diff_density_max 1.035
_refine_diff_density_min -0.566
_refine_diff_density_rms 0.108
_refine_ls_abs_structure_details
;
 Refined as an inversion twin.
;
_refine_ls_abs_structure_Flack 0.08(2)
_refine_ls_extinction_method none
_refine_ls_goodness_of_fit_ref 1.123
_refine_ls_hydrogen_treatment constr
_refine_ls_matrix_type full
_refine_ls_number_parameters 266
_refine_ls_number_reflns 6074
_refine_ls_number_restraints 0
_refine_ls_restrained_S_all 1.123
_refine_ls_R_factor_all 0.0601
_refine_ls_R_factor_gt 0.0576
_refine_ls_shift/su_max 0.001
_refine_ls_shift/su_mean 0.000
_refine_ls_structure_factor_coef Fsqd
_refine_ls_weighting_details 'w=1/[\s^2^(Fo^2^)+(0.0637P)^2^+6.8041P] where P=(Fo^2^+2Fc^2^)/3'
_refine_ls_weighting_scheme calc
_refine_ls_wR_factor_gt 0.1435
_refine_ls_wR_factor_ref 0.1447
_reflns_Friedel_coverage 0.747
_reflns_Friedel_fraction_full 0.999
_reflns_Friedel_fraction_max 0.996
_reflns_number_gt 5791
_reflns_number_total 6074
_reflns_threshold_expression 'I > 2\s(I)'
_cod_data_source_file d4sc00477a2.cif
_cod_data_source_block mo_0618lhis_0ma_a
_cod_depositor_comments 'Adding full bibliography for 1571444--1571445.cif.'
_cod_original_cell_volume 3245.5(9)
_cod_database_code 1571444
_shelx_shelxl_version_number 2019/1
_shelx_space_group_comment
;
The symmetry employed for this shelxl refinement is uniquely defined
by the following loop, which should always be used as a source of
symmetry information in preference to the above space-group names.
They are only intended as comments.
;
_shelx_estimated_absorpt_t_max 0.816
_shelx_estimated_absorpt_t_min 0.742
_olex2_refinement_description
;
1. Twinned data refinement
 Scales: 0.92(2)
 0.08(2)
2. Fixed Uiso
 At 1.2 times of:
  All C(H) groups, All C(H,H) groups, All N(H) groups
 At 1.5 times of:
  All C(H,H,H) groups
3.a Ternary CH refined with riding coordinates:
 C00I(H00I), C00M(H00M)
3.b Secondary CH2 refined with riding coordinates:
 C00K(H00A,H00C), C00L(H00D,H00E), C00Q(H00L,H00O)
3.c Aromatic/amide H refined with riding coordinates:
 N008(H008), N00B(H00B), C00G(H00G), C00H(H00H), C00N(H00N), C00P(H00P)
3.d Idealised Me refined as rotating group:
 C00O(H00F,H00J,H00K), C00U(H00Q,H00R,H00S), C00V(H00T,H00U,H00V)
;
_olex2_submission_special_instructions 'No special instructions were received'

loop_
_space_group_symop_operation_xyz
'x, y, z'
'-y, x-y, z+1/3'
'-x+y, -x, z+2/3'
'y, x, -z'
'x-y, -y, -z+2/3'
'-x, -x+y, -z+1/3'

loop_
_atom_site_label
_atom_site_type_symbol
_atom_site_fract_x
_atom_site_fract_y
_atom_site_fract_z
_atom_site_U_iso_or_equiv
_atom_site_adp_type
_atom_site_occupancy
_atom_site_site_symmetry_order
_atom_site_calc_flag
_atom_site_refinement_flags_posn
_atom_site_refinement_flags_adp
_atom_site_refinement_flags_occupancy
_atom_site_disorder_assembly
_atom_site_disorder_group
Cu01 Cu 0.39629(6) 0.18177(6) 0.63863(2) 0.01904(15) Uani 1 1 d . . . . .
O002 O 0.4924(4) 0.0201(4) 0.65362(10) 0.0215(7) Uani 1 1 d . . . . .
O003 O 0.2084(4) 0.0554(4) 0.61290(11) 0.0219(7) Uani 1 1 d . . . . .
O004 O 0.1047(4) -0.0463(4) 0.55239(12) 0.0267(8) Uani 1 1 d . . . . .
O005 O 0.6415(4) 0.0241(4) 0.70312(12) 0.0246(7) Uani 1 1 d . . . . .
N006 N 0.4595(4) 0.2085(5) 0.57936(13) 0.0200(8) Uani 1 1 d . . . . .
N007 N 0.3142(4) 0.1322(5) 0.69569(13) 0.0206(8) Uani 1 1 d . . . . .
N008 N 0.1537(5) 0.0196(5) 0.74489(13) 0.0216(8) Uani 1 1 d . . . . .
H008 H 0.070453 -0.029549 0.757228 0.026 Uiso 1 1 calc R U . . .
N009 N 0.5909(5) 0.3088(4) 0.66364(13) 0.0199(8) Uani 1 1 d . . . . .
N00A N 0.5008(6) 0.0005(6) 0.48014(17) 0.0411(14) Uani 1 1 d . . . . .
N00B N 0.7194(6) 0.0526(6) 0.4963(2) 0.0439(15) Uani 1 1 d . . . . .
H00B H 0.807926 0.073025 0.492960 0.053 Uiso 1 1 calc R U . . .
C00C C 0.2120(5) 0.0299(5) 0.57445(16) 0.0193(9) Uani 1 1 d . . . . .
C00D C 0.3834(5) 0.1401(5) 0.73319(15) 0.0190(9) Uani 1 1 d . . . . .
C00E C 0.5670(5) 0.3183(6) 0.56443(16) 0.0230(10) Uani 1 1 d . . . . .
C00F C 0.5820(5) 0.0789(5) 0.68219(15) 0.0200(9) Uani 1 1 d . . . . .
C00G C 0.6499(7) 0.0340(7) 0.5335(2) 0.0357(13) Uani 1 1 d . . . . .
H00G H 0.687827 0.042420 0.561115 0.043 Uiso 1 1 calc R U . . .
C00H C 0.2831(6) 0.0698(6) 0.76354(15) 0.0211(10) Uani 1 1 d . . . . .
H00H H 0.300174 0.058050 0.792286 0.025 Uiso 1 1 calc R U . . .
C00I C 0.3565(5) 0.0911(5) 0.55311(16) 0.0223(10) Uani 1 1 d . . . . .
H00I H 0.353658 0.124565 0.523890 0.027 Uiso 1 1 calc R U . . .
C00J C 0.5147(6) 0.0008(6) 0.52343(19) 0.0308(13) Uani 1 1 d . . . . .
C00K C 0.6606(5) 0.4355(5) 0.59468(16) 0.0229(10) Uani 1 1 d . . . . .
H00A H 0.607711 0.482597 0.604198 0.027 Uiso 1 1 calc R U . . .
H00C H 0.744598 0.506819 0.578812 0.027 Uiso 1 1 calc R U . . .
C00L C 0.5394(5) 0.2206(5) 0.73687(15) 0.0199(9) Uani 1 1 d . . . . .
H00D H 0.567913 0.176671 0.759374 0.024 Uiso 1 1 calc R U . . .
H00E H 0.568404 0.318376 0.746031 0.024 Uiso 1 1 calc R U . . .
C00M C 0.6217(5) 0.2293(5) 0.69647(16) 0.0211(10) Uani 1 1 d . . . . .
H00M H 0.725560 0.283134 0.702942 0.025 Uiso 1 1 calc R U . . .
C00N C 0.6286(7) 0.0342(7) 0.4662(2) 0.0424(17) Uani 1 1 d . . . . .
H00N H 0.652456 0.044278 0.437065 0.051 Uiso 1 1 calc R U . . .
C00O C 0.6114(7) 0.3475(7) 0.51908(18) 0.0358(14) Uani 1 1 d . . . . .
H00F H 0.537327 0.274393 0.501236 0.054 Uiso 1 1 calc R U . . .
H00J H 0.700205 0.346499 0.515187 0.054 Uiso 1 1 calc R U . . .
H00K H 0.625637 0.440828 0.511137 0.054 Uiso 1 1 calc R U . . .
C00P C 0.1771(6) 0.0589(6) 0.70435(16) 0.0244(10) Uani 1 1 d . . . . .
H00P H 0.104160 0.036945 0.684239 0.029 Uiso 1 1 calc R U . . .
C00Q C 0.3945(6) -0.0296(5) 0.55209(17) 0.0248(11) Uani 1 1 d . . . . .
H00L H 0.418862 -0.044422 0.581060 0.030 Uiso 1 1 calc R U . . .
H00O H 0.309843 -0.118837 0.542963 0.030 Uiso 1 1 calc R U . . .
C00R C 0.7134(5) 0.3936(6) 0.63393(17) 0.0236(10) Uani 1 1 d . . . . .
C00U C 0.8190(6) 0.5299(6) 0.65658(19) 0.0315(12) Uani 1 1 d . . . . .
H00Q H 0.771014 0.581544 0.665426 0.047 Uiso 1 1 calc R U . . .
H00R H 0.897100 0.589314 0.637387 0.047 Uiso 1 1 calc R U . . .
H00S H 0.856627 0.506230 0.681482 0.047 Uiso 1 1 calc R U . . .
C00V C 0.7848(6) 0.3101(7) 0.6203(2) 0.0335(13) Uani 1 1 d . . . . .
H00T H 0.829734 0.293755 0.644841 0.050 Uiso 1 1 calc R U . . .
H00U H 0.857052 0.364114 0.598904 0.050 Uiso 1 1 calc R U . . .
H00V H 0.713586 0.218707 0.608419 0.050 Uiso 1 1 calc R U . . .

loop_
_atom_site_aniso_label
_atom_site_aniso_U_11
_atom_site_aniso_U_22
_atom_site_aniso_U_33
_atom_site_aniso_U_23
_atom_site_aniso_U_13
_atom_site_aniso_U_12
Cu01 0.0138(3) 0.0190(3) 0.0185(2) 0.0004(2) 0.0028(2) 0.0038(2)
O002 0.0239(18) 0.0195(16) 0.0225(16) 0.0006(12) 0.0016(14) 0.0119(15)
O003 0.0150(16) 0.0210(17) 0.0224(16) -0.0022(13) 0.0029(12) 0.0034(14)
O004 0.0199(18) 0.0244(19) 0.0278(18) -0.0099(15) 0.0034(14) 0.0052(15)
O005 0.0255(18) 0.0214(17) 0.0321(18) -0.0021(15) -0.0017(14) 0.0157(15)
N006 0.0148(17) 0.0156(19) 0.0254(19) -0.0018(16) 0.0005(15) 0.0043(15)
N007 0.0217(19) 0.021(2) 0.0211(18) -0.0020(15) -0.0022(15) 0.0117(18)
N008 0.020(2) 0.025(2) 0.0207(19) 0.0045(16) 0.0067(16) 0.0117(18)
N009 0.021(2) 0.018(2) 0.0204(19) 0.0039(15) 0.0036(15) 0.0088(17)
N00A 0.032(3) 0.038(3) 0.036(3) -0.016(2) 0.008(2) 0.005(2)
N00B 0.027(3) 0.024(3) 0.076(4) -0.001(3) 0.026(3) 0.009(2)
C00C 0.016(2) 0.014(2) 0.026(2) 0.0017(17) 0.0051(18) 0.0062(18)
C00D 0.020(2) 0.019(2) 0.023(2) 0.0011(16) 0.0014(17) 0.014(2)
C00E 0.018(2) 0.021(2) 0.022(2) -0.0029(19) 0.0000(18) 0.004(2)
C00F 0.020(2) 0.018(2) 0.022(2) -0.0015(17) 0.0061(17) 0.0096(18)
C00G 0.031(3) 0.022(3) 0.054(4) 0.003(3) 0.010(3) 0.013(2)
C00H 0.025(2) 0.023(2) 0.018(2) 0.0021(18) 0.0016(18) 0.015(2)
C00I 0.017(2) 0.016(2) 0.025(2) -0.0016(17) 0.0075(18) 0.0019(19)
C00J 0.023(3) 0.021(2) 0.038(3) -0.008(2) 0.013(2) 0.003(2)
C00K 0.019(2) 0.015(2) 0.026(2) 0.0015(18) 0.0023(18) 0.0016(19)
C00L 0.021(2) 0.023(2) 0.018(2) -0.0018(17) 0.0011(17) 0.0123(19)
C00M 0.016(2) 0.019(2) 0.031(3) -0.0012(19) -0.0009(18) 0.0109(18)
C00N 0.039(3) 0.026(3) 0.047(4) -0.003(3) 0.026(3) 0.005(3)
C00O 0.031(3) 0.032(3) 0.025(3) 0.002(2) 0.007(2) 0.002(2)
C00P 0.020(2) 0.027(3) 0.025(2) 0.003(2) 0.0021(18) 0.010(2)
C00Q 0.022(2) 0.017(2) 0.029(2) -0.0012(19) 0.013(2) 0.0058(19)
C00R 0.014(2) 0.023(2) 0.027(2) 0.0011(19) 0.0054(18) 0.0047(19)
C00U 0.021(3) 0.023(3) 0.035(3) 0.001(2) -0.001(2) -0.001(2)
C00V 0.027(3) 0.035(3) 0.040(3) 0.009(2) 0.016(2) 0.017(3)

loop_
_atom_type_symbol
_atom_type_description
_atom_type_scat_dispersion_real
_atom_type_scat_dispersion_imag
_atom_type_scat_source
C C 0.0033 0.0016 'International Tables Vol C Tables 4.2.6.8 and 6.1.1.4'
H H 0.0000 0.0000 'International Tables Vol C Tables 4.2.6.8 and 6.1.1.4'
Cu Cu 0.3201 1.2651 'International Tables Vol C Tables 4.2.6.8 and 6.1.1.4'
N N 0.0061 0.0033 'International Tables Vol C Tables 4.2.6.8 and 6.1.1.4'
O O 0.0106 0.0060 'International Tables Vol C Tables 4.2.6.8 and 6.1.1.4'

loop_
_geom_angle_atom_site_label_1
_geom_angle_atom_site_label_2
_geom_angle_atom_site_label_3
_geom_angle
_geom_angle_site_symmetry_1
_geom_angle_site_symmetry_3
_geom_angle_publ_flag
O003 Cu01 O005 89.94(14) . 6_666 ?
O003 Cu01 N009 178.31(16) . . ?
N006 Cu01 O003 82.76(16) . . ?
N006 Cu01 O005 88.09(16) . 6_666 ?
N006 Cu01 N009 95.90(17) . . ?
N007 Cu01 O003 91.01(16) . . ?
N007 Cu01 O005 95.12(16) . 6_666 ?
N007 Cu01 N006 173.00(18) . . ?
N007 Cu01 N009 90.27(17) . . ?
N009 Cu01 O005 91.04(15) . 6_666 ?
C00C O003 Cu01 114.6(3) . . ?
C00F O005 Cu01 126.3(3) . 6_656 ?
C00E N006 Cu01 125.5(4) . . ?
C00E N006 C00I 123.4(4) . . ?
C00I N006 Cu01 110.7(3) . . ?
C00D N007 Cu01 127.7(3) . . ?
C00P N007 Cu01 125.2(3) . . ?
C00P N007 C00D 105.9(4) . . ?
C00H N008 H008 126.4 . . ?
C00P N008 H008 126.4 . . ?
C00P N008 C00H 107.1(4) . . ?
C00M N009 Cu01 109.7(3) . . ?
C00M N009 C00R 113.7(4) . . ?
C00R N009 Cu01 118.4(3) . . ?
C00N N00A C00J 103.4(6) . . ?
C00G N00B H00B 126.7 . . ?
C00N N00B H00B 126.7 . . ?
C00N N00B C00G 106.6(5) . . ?
O003 C00C O004 124.4(4) . . ?
O003 C00C C00I 118.3(4) . . ?
O004 C00C C00I 117.3(4) . . ?
N007 C00D C00L 122.2(4) . . ?
C00H C00D N007 108.1(4) . . ?
C00H C00D C00L 129.6(5) . . ?
N006 C00E C00K 118.2(4) . . ?
N006 C00E C00O 127.1(5) . . ?
C00O C00E C00K 114.8(4) . . ?
O002 C00F O005 126.3(5) . . ?
O002 C00F C00M 119.4(4) . . ?
O005 C00F C00M 114.2(4) . . ?
N00B C00G H00G 126.8 . . ?
N00B C00G C00J 106.3(6) . . ?
C00J C00G H00G 126.8 . . ?
N008 C00H C00D 107.2(4) . . ?
N008 C00H H00H 126.4 . . ?
C00D C00H H00H 126.4 . . ?
N006 C00I C00C 107.6(4) . . ?
N006 C00I H00I 110.9 . . ?
N006 C00I C00Q 109.6(5) . . ?
C00C C00I H00I 110.9 . . ?
C00C C00I C00Q 106.9(4) . . ?
C00Q C00I H00I 110.9 . . ?
N00A C00J C00Q 121.5(5) . . ?
C00G C00J N00A 109.6(5) . . ?
C00G C00J C00Q 128.8(6) . . ?
C00E C00K H00A 108.0 . . ?
C00E C00K H00C 108.0 . . ?
C00E C00K C00R 117.3(4) . . ?
H00A C00K H00C 107.2 . . ?
C00R C00K H00A 108.0 . . ?
C00R C00K H00C 108.0 . . ?
C00D C00L H00D 108.4 . . ?
C00D C00L H00E 108.4 . . ?
C00D C00L C00M 115.7(4) . . ?
H00D C00L H00E 107.4 . . ?
C00M C00L H00D 108.4 . . ?
C00M C00L H00E 108.4 . . ?
N009 C00M C00F 112.8(4) . . ?
N009 C00M C00L 108.8(4) . . ?
N009 C00M H00M 108.6 . . ?
C00F C00M H00M 108.6 . . ?
C00L C00M C00F 109.5(4) . . ?
C00L C00M H00M 108.6 . . ?
N00A C00N H00N 123.0 . . ?
N00B C00N N00A 114.0(6) . . ?
N00B C00N H00N 123.0 . . ?
C00E C00O H00F 109.5 . . ?
C00E C00O H00J 109.5 . . ?
C00E C00O H00K 109.5 . . ?
H00F C00O H00J 109.5 . . ?
H00F C00O H00K 109.5 . . ?
H00J C00O H00K 109.5 . . ?
N007 C00P N008 111.7(5) . . ?
N007 C00P H00P 124.2 . . ?
N008 C00P H00P 124.2 . . ?
C00I C00Q H00L 108.9 . . ?
C00I C00Q H00O 108.9 . . ?
C00J C00Q C00I 113.5(4) . . ?
C00J C00Q H00L 108.9 . . ?
C00J C00Q H00O 108.9 . . ?
H00L C00Q H00O 107.7 . . ?
N009 C00R C00K 109.8(4) . . ?
N009 C00R C00U 107.9(4) . . ?
N009 C00R C00V 111.7(4) . . ?
C00U C00R C00K 107.7(5) . . ?
C00U C00R C00V 110.6(5) . . ?
C00V C00R C00K 109.1(5) . . ?
C00R C00U H00Q 109.5 . . ?
C00R C00U H00R 109.5 . . ?
C00R C00U H00S 109.5 . . ?
H00Q C00U H00R 109.5 . . ?
H00Q C00U H00S 109.5 . . ?
H00R C00U H00S 109.5 . . ?
C00R C00V H00T 109.5 . . ?
C00R C00V H00U 109.5 . . ?
C00R C00V H00V 109.5 . . ?
H00T C00V H00U 109.5 . . ?
H00T C00V H00V 109.5 . . ?
H00U C00V H00V 109.5 . . ?

loop_
_geom_bond_atom_site_label_1
_geom_bond_atom_site_label_2
_geom_bond_distance
_geom_bond_site_symmetry_2
_geom_bond_publ_flag
Cu01 O003 1.981(4) . ?
Cu01 O005 2.433(4) 6_666 ?
Cu01 N006 1.969(4) . ?
Cu01 N007 1.967(4) . ?
Cu01 N009 2.023(4) . ?
O002 C00F 1.247(6) . ?
O003 C00C 1.253(6) . ?
O004 C00C 1.254(6) . ?
O005 C00F 1.264(6) . ?
N006 C00E 1.274(7) . ?
N006 C00I 1.465(6) . ?
N007 C00D 1.385(6) . ?
N007 C00P 1.322(7) . ?
N008 H008 0.8800 . ?
N008 C00H 1.364(7) . ?
N008 C00P 1.336(6) . ?
N009 C00M 1.494(6) . ?
N009 C00R 1.511(6) . ?
N00A C00J 1.378(8) . ?
N00A C00N 1.323(9) . ?
N00B H00B 0.8800 . ?
N00B C00G 1.361(8) . ?
N00B C00N 1.313(10) . ?
C00C C00I 1.524(7) . ?
C00D C00H 1.366(7) . ?
C00D C00L 1.475(7) . ?
C00E C00K 1.510(7) . ?
C00E C00O 1.497(7) . ?
C00F C00M 1.537(7) . ?
C00G H00G 0.9500 . ?
C00G C00J 1.365(9) . ?
C00H H00H 0.9500 . ?
C00I H00I 1.0000 . ?
C00I C00Q 1.562(7) . ?
C00J C00Q 1.488(7) . ?
C00K H00A 0.9900 . ?
C00K H00C 0.9900 . ?
C00K C00R 1.531(8) . ?
C00L H00D 0.9900 . ?
C00L H00E 0.9900 . ?
C00L C00M 1.537(7) . ?
C00M H00M 1.0000 . ?
C00N H00N 0.9500 . ?
C00O H00F 0.9800 . ?
C00O H00J 0.9800 . ?
C00O H00K 0.9800 . ?
C00P H00P 0.9500 . ?
C00Q H00L 0.9900 . ?
C00Q H00O 0.9900 . ?
C00R C00U 1.526(8) . ?
C00R C00V 1.524(8) . ?
C00U H00Q 0.9800 . ?
C00U H00R 0.9800 . ?
C00U H00S 0.9800 . ?
C00V H00T 0.9800 . ?
C00V H00U 0.9800 . ?
C00V H00V 0.9800 . ?

loop_
_geom_torsion_atom_site_label_1
_geom_torsion_atom_site_label_2
_geom_torsion_atom_site_label_3
_geom_torsion_atom_site_label_4
_geom_torsion
_geom_torsion_site_symmetry_1
_geom_torsion_site_symmetry_2
_geom_torsion_site_symmetry_3
_geom_torsion_site_symmetry_4
_geom_torsion_publ_flag
Cu01 O003 C00C O004 -179.3(4) . . . . ?
Cu01 O003 C00C C00I 2.9(6) . . . . ?
Cu01 O005 C00F O002 0.5(7) 6_656 . . . ?
Cu01 O005 C00F C00M 176.8(3) 6_656 . . . ?
Cu01 N006 C00E C00K 4.1(7) . . . . ?
Cu01 N006 C00E C00O -174.5(5) . . . . ?
Cu01 N006 C00I C00C 26.1(5) . . . . ?
Cu01 N006 C00I C00Q -89.8(4) . . . . ?
Cu01 N007 C00D C00H -168.1(4) . . . . ?
Cu01 N007 C00D C00L 15.1(7) . . . . ?
Cu01 N007 C00P N008 168.6(4) . . . . ?
Cu01 N009 C00M C00F 44.9(4) . . . . ?
Cu01 N009 C00M C00L -76.8(4) . . . . ?
Cu01 N009 C00R C00K 32.7(5) . . . . ?
Cu01 N009 C00R C00U 149.9(4) . . . . ?
Cu01 N009 C00R C00V -88.4(5) . . . . ?
O002 C00F C00M N009 -22.4(6) . . . . ?
O002 C00F C00M C00L 98.8(5) . . . . ?
O003 C00C C00I N006 -19.5(6) . . . . ?
O003 C00C C00I C00Q 98.1(5) . . . . ?
O004 C00C C00I N006 162.5(5) . . . . ?
O004 C00C C00I C00Q -79.8(6) . . . . ?
O005 C00F C00M N009 160.9(4) . . . . ?
O005 C00F C00M C00L -77.8(5) . . . . ?
N006 C00E C00K C00R 51.1(7) . . . . ?
N006 C00I C00Q C00J -77.5(6) . . . . ?
N007 C00D C00H N008 -0.1(5) . . . . ?
N007 C00D C00L C00M -30.4(7) . . . . ?
N00A C00J C00Q C00I -70.5(7) . . . . ?
N00B C00G C00J N00A -0.7(7) . . . . ?
N00B C00G C00J C00Q -179.7(5) . . . . ?
C00C C00I C00Q C00J 166.2(5) . . . . ?
C00D N007 C00P N008 0.2(6) . . . . ?
C00D C00L C00M N009 63.9(6) . . . . ?
C00D C00L C00M C00F -59.7(5) . . . . ?
C00E N006 C00I C00C -147.4(5) . . . . ?
C00E N006 C00I C00Q 96.7(6) . . . . ?
C00E C00K C00R N009 -69.5(6) . . . . ?
C00E C00K C00R C00U 173.3(5) . . . . ?
C00E C00K C00R C00V 53.2(6) . . . . ?
C00G N00B C00N N00A -1.8(8) . . . . ?
C00G C00J C00Q C00I 108.4(7) . . . . ?
C00H N008 C00P N007 -0.2(6) . . . . ?
C00H C00D C00L C00M 153.6(5) . . . . ?
C00I N006 C00E C00K 176.6(5) . . . . ?
C00I N006 C00E C00O -2.0(9) . . . . ?
C00J N00A C00N N00B 1.3(8) . . . . ?
C00L C00D C00H N008 176.4(5) . . . . ?
C00M N009 C00R C00K 163.8(4) . . . . ?
C00M N009 C00R C00U -79.1(5) . . . . ?
C00M N009 C00R C00V 42.6(6) . . . . ?
C00N N00A C00J C00G -0.3(7) . . . . ?
C00N N00A C00J C00Q 178.8(5) . . . . ?
C00N N00B C00G C00J 1.5(7) . . . . ?
C00O C00E C00K C00R -130.2(5) . . . . ?
C00P N007 C00D C00H 0.0(6) . . . . ?
C00P N007 C00D C00L -176.8(5) . . . . ?
C00P N008 C00H C00D 0.2(6) . . . . ?
C00R N009 C00M C00F -90.3(5) . . . . ?
C00R N009 C00M C00L 148.0(4) . . . . ?

loop_
_twin_individual_id
_twin_individual_mass_fraction_refined
1 0.92(2)
2 0.08(2)

loop_
_smtbx_masks_void_nr
_smtbx_masks_void_average_x
_smtbx_masks_void_average_y
_smtbx_masks_void_average_z
_smtbx_masks_void_volume
_smtbx_masks_void_count_electrons
_smtbx_masks_void_content
1 0.000 0.000 0.461 457.5 138.2 '12 WATER'
